data_7038044
loop_
_publ_author_name
'Ibrahim, Abdulrahman D.'
'Tokmic, Kenan'
'Brennan, Marshall R.'
'Kim, Dongyoung'
'Matson, Ellen M.'
'Nilges, Mark J.'
'Bertke, Jeffery A.'
'Fout, Alison R.'

_publ_section_title
;
 Monoanionic bis(carbene) pincer complexes featuring cobalt(I-III)
 oxidation states.
;
_journal_issue 24
_journal_name_full 'Dalton transactions (Cambridge, England : 2003)'
_journal_page_first 9805
_journal_page_last 9811
_journal_paper_doi 10.1039/c5dt04723d
_journal_volume 45
_journal_year 2016
_chemical_formula_moiety 'C49 H50 Cl2 Co N5, C6 H6'
_chemical_formula_sum 'C55 H56 Cl2 Co N5'
_chemical_formula_weight 916.88
_chemical_name_systematic
;
? 
;
_space_group_crystal_system monoclinic
_space_group_IT_number 14
_space_group_name_Hall '-P 2ybc'
_space_group_name_H-M_alt 'P 1 21/c 1'
_symmetry_space_group_name_Hall '-P 2ybc'
_symmetry_space_group_name_H-M 'P 1 21/c 1'
_atom_sites_solution_hydrogens geom
_atom_sites_solution_primary direct
_atom_sites_solution_secondary difmap
_audit_creation_date 2015-09-19
_audit_creation_method
;
Olex2 1.2
(compiled 2015.01.26 svn.r3150 for OlexSys, GUI svn.r4998)
;
_audit_update_record
;
2015-12-01 deposited with the CCDC.
2016-01-08 downloaded from the CCDC.
;
_cell_angle_alpha 90.00
_cell_angle_beta 91.1198(13)
_cell_angle_gamma 90.00
_cell_formula_units_Z 4
_cell_length_a 14.7605(5)
_cell_length_b 17.6571(6)
_cell_length_c 17.8623(5)
_cell_measurement_reflns_used 9843
_cell_measurement_temperature 105(2)
_cell_measurement_theta_max 27.12
_cell_measurement_theta_min 2.57
_cell_volume 4654.5(3)
_computing_cell_refinement 'SAINT V8.34A (Bruker, 2005)'
_computing_data_collection 'APEX2 V2013.10-0 (Bruker, 2013)'
_computing_data_reduction 'SAINT V8.34A, XPREP v2014/2, SADABS V2014/4, TWINABS V2012/1 (Bruker, 2012 & 2014)'
_computing_molecular_graphics 'Olex2 (Dolomanov et al., 2009)'
_computing_publication_material 'Olex2 (Dolomanov et al., 2009)'
_computing_structure_refinement 'ShelXL (Sheldrick, 2008)'
_computing_structure_solution 'ShelXS (Sheldrick, 2008)'
_diffrn_ambient_temperature 104.86
_diffrn_measured_fraction_theta_full 0.999
_diffrn_measured_fraction_theta_max 0.998
_diffrn_measurement_device 'Bruker D8 Venture/Photon 100'
_diffrn_measurement_device_type 'Bruker APEX-II CCD'
_diffrn_measurement_method 'profile data from \f and \w scans'
_diffrn_radiation_monochromator 'multilayer mirrors'
_diffrn_radiation_type MoK\a
_diffrn_radiation_wavelength 0.71073
_diffrn_radiation_wavelength_id cd99da
_diffrn_reflns_av_R_equivalents 0.0426
_diffrn_reflns_av_unetI/netI 0.0168
_diffrn_reflns_limit_h_max 18
_diffrn_reflns_limit_h_min -18
_diffrn_reflns_limit_k_max 22
_diffrn_reflns_limit_k_min -22
_diffrn_reflns_limit_l_max 22
_diffrn_reflns_limit_l_min -22
_diffrn_reflns_number 122537
_diffrn_reflns_theta_full 26.00
_diffrn_reflns_theta_max 27.16
_diffrn_reflns_theta_min 2.28
_diffrn_source 'fine-focus sealed tube'
_exptl_absorpt_coefficient_mu 0.527
_exptl_absorpt_correction_T_max 0.9985
_exptl_absorpt_correction_T_min 0.9516
_exptl_absorpt_correction_type integration
_exptl_absorpt_process_details 'SHELXTL/SADABS V2014/4 (Bruker, 2014)'
_exptl_crystal_colour green
_exptl_crystal_density_diffrn 1.308
_exptl_crystal_density_method 'not measured'
_exptl_crystal_description prism
_exptl_crystal_F_000 1928
_exptl_crystal_id cd99da
_exptl_crystal_preparation
;
The data crystal was mounted using oil (Parantone-N, Exxon) to a 
0.3 mm cryo-loop (Hampton Research) with the (1 4 3) scattering 
planes roughly normal to the spindle axis. 
;
_exptl_crystal_size_max 0.349
_exptl_crystal_size_mid 0.143
_exptl_crystal_size_min 0.074
_refine_diff_density_max 2.369
_refine_diff_density_min -0.745
_refine_diff_density_rms 0.087
_refine_ls_extinction_method none
_refine_ls_goodness_of_fit_ref 1.023
_refine_ls_hydrogen_treatment constr
_refine_ls_matrix_type full
_refine_ls_number_parameters 631
_refine_ls_number_reflns 10300
_refine_ls_number_restraints 174
_refine_ls_restrained_S_all 1.023
_refine_ls_R_factor_all 0.0586
_refine_ls_R_factor_gt 0.0500
_refine_ls_shift/su_max 0.006
_refine_ls_shift/su_mean 0.000
_refine_ls_structure_factor_coef Fsqd
_refine_ls_weighting_details 'calc w=1/[\s^2^(Fo^2^)+(0.0804P)^2^+8.8115P] where P=(Fo^2^+2Fc^2^)/3'
_refine_ls_weighting_scheme calc
_refine_ls_wR_factor_gt 0.1416
_refine_ls_wR_factor_ref 0.1499
_reflns_number_gt 8943
_reflns_number_total 10300
_reflns_threshold_expression >2sigma(I)
_cod_data_source_file c5dt04723d2.cif
_cod_data_source_block cd99da
_cod_depositor_comments 'Adding full bibliography for 7038039--7038044.cif.'
_cod_database_code 7038044
_olex2_refinement_description
;
1. Fixed Uiso
 At 1.2 times of:
  All C(H) groups
 At 1.5 times of:
  All C(H,H,H) groups
2. Uiso/Uaniso restraints and constraints
C50 \\sim C51 \\sim C52 \\sim C53 \\sim C54 \\sim C55 \\sim C50A \\sim C51A
\\sim C52A \\sim C53A \\sim C54A \\sim C55A: within 1.7A with sigma of 0.04 and
sigma for terminal atoms of 0.08
3. Same fragment restrains
{C50, C51, C52, C53, C54, C55} sigma for 1-2: 0.02, 1-3: 0.04
as
{C50A, C51A, C52A, C53A, C54A, C55A}
4. Others
 Sof(C50A)=Sof(H1)=Sof(C51A)=Sof(H2)=Sof(C52A)=Sof(H3)=Sof(C53A)=Sof(H4)=
 Sof(C54A)=Sof(H5)=Sof(C55A)=Sof(H6)=1-FVAR(1)
 Sof(C50)=Sof(H50)=Sof(C51)=Sof(H51)=Sof(C52)=Sof(H52)=Sof(C53)=Sof(H53)=
 Sof(C54)=Sof(H54)=Sof(C55)=Sof(H55)=FVAR(1)
5.a Ternary CH refined with riding coordinates:
 C27(HN), C30(HU), C39(H4AA), C42(H1BA)
5.b Aromatic/amide H refined with riding coordinates:
 C3(H), C4(HA), C5(HB), C6(HC), C9(HD), C10(HE), C11(HF), C15(HG), C16(HH),
 C17(HI), C18(HJ), C23(HK), C24(HL), C25(HM), C35(H1AA), C36(H2AA), C37(H3AA),
 C45(H8BA), C46(H9BA), C47(H0CA), C48(H1CA), C49(H2CA), C50(H50), C51(H51),
 C52(H52), C53(H53), C54(H54), C55(H55), C50A(H1), C51A(H2), C52A(H3), C53A(H4),
  C54A(H5), C55A(H6)
5.c Idealised Me refined as rotating group:
 C28(HO,HP,HQ), C29(HR,HS,HT), C31(HV,HW,HX), C32(HY,HZ,H0AA), C40(H5AA,H6AA,
 H7AA), C41(H8AA,H9AA,H0BA), C43(H2BA,H3BA,H4BA), C44(H5BA,H6BA,H7BA)
;
_olex2_submission_special_instructions 'No special instructions were received'

loop_
_space_group_symop_id
_space_group_symop_operation_xyz
1 'x, y, z'
2 '-x, y+1/2, -z+1/2'
3 '-x, -y, -z'
4 'x, -y-1/2, z-1/2'

loop_
_atom_site_label
_atom_site_type_symbol
_atom_site_fract_x
_atom_site_fract_y
_atom_site_fract_z
_atom_site_U_iso_or_equiv
_atom_site_adp_type
_atom_site_occupancy
_atom_site_calc_flag
_atom_site_disorder_assembly
_atom_site_disorder_group
_atom_site_refinement_flags_posn
_atom_site_refinement_flags_adp
Co1 Co 0.30761(2) 0.365683(18) 0.100835(17) 0.01764(10) Uani 1 d . . . .
Cl1 Cl 0.39114(4) 0.44733(3) 0.17288(3) 0.01639(13) Uani 1 d . . . .
Cl2 Cl 0.22351(3) 0.28708(3) 0.02222(3) 0.01150(12) Uani 1 d . . . .
N1 N 0.12701(14) 0.43952(12) 0.15828(12) 0.0227(4) Uani 1 d . . . .
N2 N 0.18472(14) 0.48080(12) 0.05516(12) 0.0205(4) Uani 1 d . . . .
N3 N 0.45671(14) 0.37154(12) 0.00297(11) 0.0200(4) Uani 1 d . . . .
N4 N 0.48978(14) 0.27482(12) 0.07253(11) 0.0220(4) Uani 1 d . . . .
N5 N 0.29509(14) 0.29239(12) 0.19253(12) 0.0213(4) Uani 1 d . . . .
C1 C 0.19798(16) 0.42909(14) 0.11213(14) 0.0200(5) Uani 1 d . . . .
C2 C 0.06880(17) 0.49621(15) 0.13022(15) 0.0250(5) Uani 1 d . . . .
C3 C -0.01275(18) 0.52347(17) 0.15751(17) 0.0312(6) Uani 1 d . . . .
H H -0.0384 0.5037 0.2018 0.037 Uiso 1 calc . . R .
C4 C -0.05482(19) 0.58114(17) 0.11674(19) 0.0350(7) Uani 1 d . . . .
HA H -0.1107 0.6012 0.1333 0.042 Uiso 1 calc . . R .
C5 C -0.01655(19) 0.60988(16) 0.05223(18) 0.0328(6) Uani 1 d . . . .
HB H -0.0464 0.6499 0.0262 0.039 Uiso 1 calc . . R .
C6 C 0.06444(18) 0.58167(15) 0.02470(16) 0.0279(6) Uani 1 d . . . .
HC H 0.0900 0.6013 -0.0197 0.034 Uiso 1 calc . . R .
C7 C 0.10638(17) 0.52352(14) 0.06503(15) 0.0231(5) Uani 1 d . . . .
C8 C 0.25325(16) 0.48319(14) 0.00123(14) 0.0209(5) Uani 1 d . . . .
C9 C 0.25957(18) 0.53064(15) -0.06100(14) 0.0248(5) Uani 1 d . . . .
HD H 0.2124 0.5651 -0.0738 0.030 Uiso 1 calc . . R .
C10 C 0.33759(19) 0.52565(16) -0.10371(14) 0.0267(5) Uani 1 d . . . .
HE H 0.3431 0.5573 -0.1464 0.032 Uiso 1 calc . . R .
C11 C 0.40776(17) 0.47555(15) -0.08559(14) 0.0238(5) Uani 1 d . . . .
HF H 0.4611 0.4736 -0.1145 0.029 Uiso 1 calc . . R .
C12 C 0.39720(16) 0.42871(14) -0.02398(13) 0.0201(5) Uani 1 d . . . .
C13 C 0.32042(16) 0.43148(14) 0.01899(13) 0.0193(5) Uani 1 d . . . .
C14 C 0.54302(17) 0.34921(14) -0.01873(13) 0.0208(5) Uani 1 d . . . .
C15 C 0.60448(18) 0.37836(15) -0.06928(14) 0.0234(5) Uani 1 d . . . .
HG H 0.5909 0.4218 -0.0989 0.028 Uiso 1 calc . . R .
C16 C 0.68678(18) 0.34066(16) -0.07425(15) 0.0273(5) Uani 1 d . . . .
HH H 0.7306 0.3588 -0.1081 0.033 Uiso 1 calc . . R .
C17 C 0.70684(19) 0.27709(17) -0.03111(16) 0.0303(6) Uani 1 d . . . .
HI H 0.7636 0.2526 -0.0367 0.036 Uiso 1 calc . . R .
C18 C 0.64578(18) 0.24856(16) 0.01996(15) 0.0277(6) Uani 1 d . . . .
HJ H 0.6594 0.2052 0.0496 0.033 Uiso 1 calc . . R .
C19 C 0.56383(17) 0.28659(15) 0.02549(14) 0.0232(5) Uani 1 d . . . .
C20 C 0.42437(16) 0.32775(14) 0.06007(13) 0.0200(5) Uani 1 d . . . .
C21 C 0.11355(17) 0.40584(16) 0.23086(15) 0.0259(5) Uani 1 d . . . .
C22 C 0.06250(19) 0.33909(17) 0.23445(17) 0.0322(6) Uani 1 d . . . .
C23 C 0.0490(2) 0.30923(19) 0.3061(2) 0.0412(7) Uani 1 d . . . .
HK H 0.0161 0.2633 0.3112 0.049 Uiso 1 calc . . R .
C24 C 0.0826(2) 0.3452(2) 0.36938(19) 0.0421(8) Uani 1 d . . . .
HL H 0.0734 0.3233 0.4172 0.050 Uiso 1 calc . . R .
C25 C 0.1294(2) 0.41257(19) 0.36374(17) 0.0356(7) Uani 1 d . . . .
HM H 0.1502 0.4374 0.4080 0.043 Uiso 1 calc . . R .
C26 C 0.14680(18) 0.44495(16) 0.29413(16) 0.0284(6) Uani 1 d . . . .
C27 C 0.0191(2) 0.30274(18) 0.1660(2) 0.0385(7) Uani 1 d . . . .
HN H 0.0410 0.3304 0.1210 0.046 Uiso 1 calc . . R .
C28 C 0.0445(2) 0.2197(2) 0.1573(3) 0.0514(9) Uani 1 d . . . .
HO H 0.1101 0.2154 0.1507 0.077 Uiso 1 calc . . GR .
HP H 0.0127 0.1986 0.1133 0.077 Uiso 1 calc . . GR .
HQ H 0.0271 0.1917 0.2021 0.077 Uiso 1 calc . . GR .
C29 C -0.0844(2) 0.3116(2) 0.1676(2) 0.0466(8) Uani 1 d . . . .
HR H -0.1077 0.2868 0.2124 0.070 Uiso 1 calc . . GR .
HS H -0.1116 0.2882 0.1228 0.070 Uiso 1 calc . . GR .
HT H -0.1000 0.3656 0.1687 0.070 Uiso 1 calc . . GR .
C30 C 0.1985(2) 0.51946(16) 0.28871(16) 0.0301(6) Uani 1 d . . . .
HU H 0.2213 0.5238 0.2365 0.036 Uiso 1 calc . . R .
C31 C 0.2799(2) 0.52501(18) 0.34219(16) 0.0342(6) Uani 1 d . . . .
HV H 0.2591 0.5238 0.3940 0.051 Uiso 1 calc . . GR .
HW H 0.3122 0.5726 0.3333 0.051 Uiso 1 calc . . GR .
HX H 0.3207 0.4822 0.3337 0.051 Uiso 1 calc . . GR .
C32 C 0.1358(2) 0.58711(19) 0.3024(2) 0.0436(8) Uani 1 d . . . .
HY H 0.0857 0.5864 0.2656 0.065 Uiso 1 calc . . GR .
HZ H 0.1700 0.6343 0.2973 0.065 Uiso 1 calc . . GR .
H0AA H 0.1115 0.5838 0.3529 0.065 Uiso 1 calc . . GR .
C33 C 0.48804(17) 0.21073(15) 0.12252(14) 0.0232(5) Uani 1 d . . . .
C34 C 0.44937(19) 0.14290(15) 0.09615(15) 0.0265(5) Uani 1 d . . . .
C35 C 0.4537(2) 0.08007(17) 0.14307(17) 0.0335(6) Uani 1 d . . . .
H1AA H 0.4287 0.0333 0.1265 0.040 Uiso 1 calc . . R .
C36 C 0.4939(2) 0.08486(19) 0.21353(17) 0.0377(7) Uani 1 d . . . .
H2AA H 0.4958 0.0416 0.2451 0.045 Uiso 1 calc . . R .
C37 C 0.5314(2) 0.1524(2) 0.23810(16) 0.0369(7) Uani 1 d . . . .
H3AA H 0.5581 0.1550 0.2868 0.044 Uiso 1 calc . . R .
C38 C 0.53080(18) 0.21703(17) 0.19276(15) 0.0287(6) Uani 1 d . . . .
C39 C 0.4049(2) 0.13718(16) 0.01860(16) 0.0319(6) Uani 1 d . . . .
H4AA H 0.3852 0.1892 0.0034 0.038 Uiso 1 calc . . R .
C40 C 0.3215(2) 0.08641(19) 0.01676(19) 0.0408(7) Uani 1 d . . . .
H5AA H 0.3398 0.0339 0.0264 0.061 Uiso 1 calc . . GR .
H6AA H 0.2916 0.0898 -0.0326 0.061 Uiso 1 calc . . GR .
H7AA H 0.2794 0.1029 0.0553 0.061 Uiso 1 calc . . GR .
C41 C 0.4728(3) 0.1093(2) -0.03872(17) 0.0439(8) Uani 1 d . . . .
H8AA H 0.5243 0.1442 -0.0401 0.066 Uiso 1 calc . . GR .
H9AA H 0.4434 0.1071 -0.0883 0.066 Uiso 1 calc . . GR .
H0BA H 0.4943 0.0587 -0.0245 0.066 Uiso 1 calc . . GR .
C42 C 0.57753(19) 0.28898(19) 0.21832(16) 0.0341(7) Uani 1 d . . . .
H1BA H 0.5627 0.3296 0.1811 0.041 Uiso 1 calc . . R .
C43 C 0.6811(2) 0.2783(2) 0.2206(2) 0.0485(9) Uani 1 d . . . .
H2BA H 0.6971 0.2378 0.2561 0.073 Uiso 1 calc . . GR .
H3BA H 0.7103 0.3256 0.2367 0.073 Uiso 1 calc . . GR .
H4BA H 0.7018 0.2646 0.1706 0.073 Uiso 1 calc . . GR .
C44 C 0.5458(2) 0.3155(2) 0.29502(17) 0.0424(8) Uani 1 d . . . .
H5BA H 0.4799 0.3216 0.2937 0.064 Uiso 1 calc . . GR .
H6BA H 0.5745 0.3640 0.3075 0.064 Uiso 1 calc . . GR .
H7BA H 0.5629 0.2777 0.3330 0.064 Uiso 1 calc . . GR .
C45 C 0.29934(18) 0.31736(16) 0.26406(14) 0.0252(5) Uani 1 d . . . .
H8BA H 0.3065 0.3702 0.2724 0.030 Uiso 1 calc . . R .
C46 C 0.29385(19) 0.26997(17) 0.32615(15) 0.0290(6) Uani 1 d . . . .
H9BA H 0.2952 0.2905 0.3753 0.035 Uiso 1 calc . . R .
C47 C 0.28644(19) 0.19335(17) 0.31542(16) 0.0301(6) Uani 1 d . . . .
H0CA H 0.2837 0.1597 0.3568 0.036 Uiso 1 calc . . R .
C48 C 0.2830(2) 0.16629(16) 0.24269(16) 0.0303(6) Uani 1 d . . . .
H1CA H 0.2787 0.1134 0.2333 0.036 Uiso 1 calc . . R .
C49 C 0.28603(18) 0.21728(15) 0.18353(15) 0.0263(5) Uani 1 d . . . .
H2CA H 0.2814 0.1979 0.1340 0.032 Uiso 1 calc . . R .
C50 C 0.1603(14) -0.0003(13) 0.1713(12) 0.087(7) Uani 0.437(19) d A 1 D U
H50 H 0.1517 0.0294 0.2149 0.104 Uiso 0.437(19) calc A 1 R .
C51 C 0.0979(11) 0.0031(13) 0.1150(13) 0.100(6) Uani 0.437(19) d A 1 D U
H51 H 0.0417 0.0274 0.1239 0.120 Uiso 0.437(19) calc A 1 R .
C52 C 0.1138(8) -0.0300(7) 0.0387(6) 0.033(2) Uani 0.437(19) d A 1 D U
H52 H 0.0953 -0.0102 -0.0086 0.040 Uiso 0.437(19) calc A 1 R .
C53 C 0.1624(16) -0.0972(12) 0.0534(13) 0.085(7) Uani 0.437(19) d A 1 D U
H53 H 0.1445 -0.1442 0.0317 0.102 Uiso 0.437(19) calc A 1 R .
C54 C 0.2405(15) -0.0916(9) 0.1027(9) 0.077(5) Uani 0.437(19) d A 1 D U
H54 H 0.2945 -0.1185 0.0921 0.093 Uiso 0.437(19) calc A 1 R .
C55 C 0.2356(15) -0.0454(9) 0.1674(8) 0.077(5) Uani 0.437(19) d A 1 D U
H55 H 0.2815 -0.0457 0.2054 0.092 Uiso 0.437(19) calc A 1 R .
C50A C 0.1353(10) 0.0202(6) 0.1562(6) 0.047(2) Uani 0.563(19) d A 2 D U
H1 H 0.1264 0.0603 0.1908 0.056 Uiso 0.563(19) calc A 2 R .
C51A C 0.0929(8) 0.0223(5) 0.0875(6) 0.052(2) Uani 0.563(19) d A 2 D U
H2 H 0.0619 0.0662 0.0700 0.062 Uiso 0.563(19) calc A 2 R .
C52A C 0.0978(10) -0.0463(8) 0.0427(10) 0.091(5) Uani 0.563(19) d A 2 D U
H3 H 0.0493 -0.0615 0.0103 0.110 Uiso 0.563(19) calc A 2 R .
C53A C 0.1764(8) -0.0883(8) 0.0495(6) 0.044(3) Uani 0.563(19) d A 2 D U
H4 H 0.2043 -0.1112 0.0077 0.053 Uiso 0.563(19) calc A 2 R .
C54A C 0.2126(13) -0.0949(9) 0.1232(7) 0.090(5) Uani 0.563(19) d A 2 D U
H5 H 0.2509 -0.1361 0.1368 0.108 Uiso 0.563(19) calc A 2 R .
C55A C 0.1904(12) -0.0392(7) 0.1756(7) 0.074(4) Uani 0.563(19) d A 2 D U
H6 H 0.2140 -0.0427 0.2253 0.089 Uiso 0.563(19) calc A 2 R .

loop_
_atom_site_aniso_label
_atom_site_aniso_U_11
_atom_site_aniso_U_22
_atom_site_aniso_U_33
_atom_site_aniso_U_23
_atom_site_aniso_U_13
_atom_site_aniso_U_12
Co1 0.01607(17) 0.01853(18) 0.01827(17) -0.00068(12) -0.00060(12) 0.00193(12)
Cl1 0.0151(3) 0.0186(3) 0.0156(2) -0.00285(19) 0.00152(19) -0.00321(19)
Cl2 0.0118(2) 0.0107(2) 0.0119(2) -0.00039(17) -0.00369(17) 0.00219(17)
N1 0.0163(10) 0.0241(11) 0.0277(11) 0.0014(9) 0.0023(8) 0.0029(8)
N2 0.0176(10) 0.0196(10) 0.0243(10) 0.0016(8) -0.0031(8) 0.0027(8)
N3 0.0187(10) 0.0245(10) 0.0167(9) -0.0020(8) 0.0014(8) 0.0003(8)
N4 0.0212(10) 0.0263(11) 0.0185(10) -0.0012(8) 0.0012(8) 0.0024(8)
N5 0.0175(10) 0.0233(10) 0.0232(10) -0.0012(8) 0.0005(8) 0.0028(8)
C1 0.0168(11) 0.0190(11) 0.0240(12) -0.0012(9) -0.0017(9) -0.0013(9)
C2 0.0191(12) 0.0238(12) 0.0320(13) -0.0005(10) -0.0014(10) 0.0030(10)
C3 0.0213(13) 0.0329(15) 0.0396(15) -0.0018(12) 0.0036(11) 0.0047(11)
C4 0.0204(13) 0.0342(15) 0.0505(18) -0.0049(13) 0.0004(12) 0.0084(11)
C5 0.0258(14) 0.0268(14) 0.0454(17) 0.0000(12) -0.0074(12) 0.0077(11)
C6 0.0242(13) 0.0250(13) 0.0344(14) 0.0016(11) -0.0049(11) 0.0027(10)
C7 0.0168(11) 0.0212(12) 0.0311(13) -0.0021(10) -0.0028(10) 0.0016(9)
C8 0.0181(11) 0.0228(12) 0.0215(11) -0.0012(9) -0.0023(9) -0.0004(9)
C9 0.0238(13) 0.0256(13) 0.0248(12) 0.0029(10) -0.0051(10) 0.0005(10)
C10 0.0309(14) 0.0286(13) 0.0204(12) 0.0047(10) -0.0025(10) -0.0030(11)
C11 0.0223(12) 0.0298(13) 0.0193(11) -0.0007(10) 0.0012(9) -0.0034(10)
C12 0.0180(11) 0.0224(12) 0.0196(11) -0.0039(9) -0.0023(9) -0.0008(9)
C13 0.0199(11) 0.0203(11) 0.0177(11) -0.0014(9) -0.0019(9) -0.0011(9)
C14 0.0186(11) 0.0245(12) 0.0191(11) -0.0062(9) -0.0006(9) 0.0011(9)
C15 0.0242(12) 0.0252(12) 0.0207(12) -0.0050(10) 0.0005(9) -0.0015(10)
C16 0.0224(13) 0.0330(14) 0.0266(13) -0.0076(11) 0.0045(10) -0.0032(11)
C17 0.0229(13) 0.0348(15) 0.0334(14) -0.0079(12) 0.0026(11) 0.0052(11)
C18 0.0254(13) 0.0311(14) 0.0264(13) -0.0025(11) -0.0003(10) 0.0056(11)
C19 0.0222(12) 0.0273(13) 0.0200(11) -0.0044(10) 0.0011(9) 0.0012(10)
C20 0.0190(11) 0.0235(12) 0.0173(11) -0.0035(9) -0.0017(9) -0.0010(9)
C21 0.0188(12) 0.0290(13) 0.0300(13) 0.0063(11) 0.0060(10) 0.0055(10)
C22 0.0227(13) 0.0343(15) 0.0400(16) 0.0070(12) 0.0073(11) 0.0017(11)
C23 0.0336(16) 0.0380(17) 0.0523(19) 0.0151(15) 0.0104(14) -0.0032(13)
C24 0.0402(17) 0.0486(19) 0.0378(17) 0.0176(15) 0.0111(14) 0.0049(15)
C25 0.0309(15) 0.0445(17) 0.0317(15) 0.0073(13) 0.0065(12) 0.0060(13)
C26 0.0225(13) 0.0328(14) 0.0302(14) 0.0039(11) 0.0066(10) 0.0075(11)
C27 0.0307(15) 0.0336(16) 0.0513(19) 0.0050(14) 0.0072(13) -0.0096(12)
C28 0.0306(17) 0.0395(18) 0.084(3) -0.0051(18) 0.0038(17) -0.0052(14)
C29 0.0339(17) 0.0397(18) 0.066(2) 0.0093(16) -0.0046(15) -0.0006(14)
C30 0.0318(14) 0.0319(14) 0.0266(13) 0.0003(11) 0.0043(11) 0.0034(11)
C31 0.0345(15) 0.0372(16) 0.0311(14) -0.0034(12) 0.0025(12) 0.0037(12)
C32 0.0400(18) 0.0339(16) 0.057(2) -0.0038(15) -0.0020(15) 0.0085(14)
C33 0.0218(12) 0.0287(13) 0.0191(11) 0.0015(10) 0.0013(9) 0.0089(10)
C34 0.0284(13) 0.0284(13) 0.0228(12) 0.0014(10) 0.0048(10) 0.0078(10)
C35 0.0366(16) 0.0316(15) 0.0325(14) 0.0048(12) 0.0066(12) 0.0099(12)
C36 0.0378(16) 0.0432(17) 0.0323(15) 0.0163(13) 0.0067(12) 0.0144(14)
C37 0.0315(15) 0.058(2) 0.0211(13) 0.0101(13) -0.0003(11) 0.0116(14)
C38 0.0213(13) 0.0425(16) 0.0224(12) 0.0002(11) 0.0009(10) 0.0077(11)
C39 0.0446(17) 0.0248(13) 0.0262(13) -0.0003(10) -0.0049(12) 0.0032(12)
C40 0.0453(18) 0.0400(17) 0.0369(16) -0.0115(13) -0.0009(14) -0.0029(14)
C41 0.059(2) 0.0474(19) 0.0258(14) -0.0019(13) 0.0087(14) -0.0073(16)
C42 0.0248(14) 0.0534(19) 0.0241(13) -0.0035(12) -0.0034(10) 0.0018(13)
C43 0.0257(15) 0.079(3) 0.0406(18) -0.0197(18) 0.0021(13) 0.0015(16)
C44 0.0283(15) 0.067(2) 0.0320(15) -0.0116(15) -0.0017(12) 0.0084(15)
C45 0.0235(12) 0.0276(13) 0.0244(12) -0.0002(10) -0.0002(10) 0.0031(10)
C46 0.0271(13) 0.0375(15) 0.0224(12) 0.0031(11) -0.0001(10) 0.0032(11)
C47 0.0278(14) 0.0340(15) 0.0285(13) 0.0092(11) 0.0028(11) 0.0043(11)
C48 0.0318(14) 0.0233(13) 0.0359(15) 0.0034(11) 0.0050(11) 0.0036(11)
C49 0.0253(13) 0.0269(13) 0.0266(13) -0.0012(10) 0.0027(10) 0.0042(10)
C50 0.081(14) 0.071(13) 0.110(13) -0.040(11) 0.055(10) -0.028(10)
C51 0.044(8) 0.101(12) 0.158(15) -0.054(11) 0.039(10) -0.013(8)
C52 0.029(5) 0.026(5) 0.046(5) 0.007(3) 0.007(3) -0.003(4)
C53 0.142(14) 0.038(8) 0.075(11) 0.005(8) -0.008(11) 0.025(10)
C54 0.162(13) 0.035(6) 0.034(7) -0.008(5) -0.006(8) 0.008(7)
C55 0.145(14) 0.041(7) 0.045(6) -0.016(5) 0.025(8) -0.026(9)
C50A 0.057(6) 0.031(4) 0.052(5) 0.000(3) 0.016(4) 0.001(4)
C51A 0.051(5) 0.043(4) 0.061(5) 0.009(4) 0.019(4) 0.010(3)
C52A 0.064(7) 0.054(7) 0.157(11) -0.029(7) 0.049(7) -0.025(5)
C53A 0.067(5) 0.034(5) 0.031(4) 0.006(3) 0.011(4) 0.008(4)
C54A 0.175(12) 0.053(6) 0.041(6) 0.006(5) -0.019(7) 0.044(7)
C55A 0.115(11) 0.047(6) 0.059(6) 0.008(5) 0.001(6) 0.031(7)

loop_
_atom_type_symbol
_atom_type_description
_atom_type_scat_dispersion_real
_atom_type_scat_dispersion_imag
_atom_type_scat_source
C C 0.0033 0.0016 'Int. Tables Vol C Tables 4.2.6.8 and 6.1.1.4'
H H 0.0000 0.0000 'Int. Tables Vol C Tables 4.2.6.8 and 6.1.1.4'
Cl Cl 0.1484 0.1585 'Int. Tables Vol C Tables 4.2.6.8 and 6.1.1.4'
Co Co 0.3494 0.9721 'Int. Tables Vol C Tables 4.2.6.8 and 6.1.1.4'
N N 0.0061 0.0033 'Int. Tables Vol C Tables 4.2.6.8 and 6.1.1.4'

loop_
_geom_angle_atom_site_label_1
_geom_angle_atom_site_label_2
_geom_angle_atom_site_label_3
_geom_angle
Cl1 Co1 Cl2 176.93(2)
N5 Co1 Cl1 90.25(6)
N5 Co1 Cl2 92.82(6)
C1 Co1 Cl1 91.09(7)
C1 Co1 Cl2 88.35(7)
C1 Co1 N5 100.63(9)
C1 Co1 C20 159.69(10)
C13 Co1 Cl1 89.23(7)
C13 Co1 Cl2 87.70(7)
C13 Co1 N5 179.26(9)
C13 Co1 C1 79.90(10)
C13 Co1 C20 79.82(10)
C20 Co1 Cl1 87.53(7)
C20 Co1 Cl2 91.95(7)
C20 Co1 N5 99.63(9)
C1 N1 C2 110.7(2)
C1 N1 C21 127.6(2)
C2 N1 C21 121.3(2)
C1 N2 C7 111.8(2)
C1 N2 C8 115.5(2)
C7 N2 C8 132.6(2)
C14 N3 C12 132.1(2)
C20 N3 C12 115.6(2)
C20 N3 C14 112.3(2)
C19 N4 C33 120.6(2)
C20 N4 C19 111.0(2)
C20 N4 C33 128.3(2)
C45 N5 Co1 122.23(18)
C49 N5 Co1 121.73(18)
C49 N5 C45 116.0(2)
N1 C1 Co1 141.22(19)
N1 C1 N2 105.0(2)
N2 C1 Co1 113.81(17)
C3 C2 N1 130.4(3)
C7 C2 N1 107.2(2)
C7 C2 C3 122.4(3)
C2 C3 H 121.6
C4 C3 C2 116.7(3)
C4 C3 H 121.6
C3 C4 HA 119.4
C5 C4 C3 121.1(3)
C5 C4 HA 119.4
C4 C5 HB 119.1
C4 C5 C6 121.8(3)
C6 C5 HB 119.1
C5 C6 HC 121.4
C7 C6 C5 117.2(3)
C7 C6 HC 121.4
C2 C7 N2 105.3(2)
C2 C7 C6 120.7(2)
C6 C7 N2 134.0(3)
C9 C8 N2 128.4(2)
C13 C8 N2 110.2(2)
C13 C8 C9 121.4(2)
C8 C9 HD 121.1
C8 C9 C10 117.8(2)
C10 C9 HD 121.1
C9 C10 HE 119.0
C11 C10 C9 122.0(2)
C11 C10 HE 119.0
C10 C11 HF 121.1
C12 C11 C10 117.9(2)
C12 C11 HF 121.1
C11 C12 N3 128.0(2)
C13 C12 N3 110.3(2)
C13 C12 C11 121.7(2)
C8 C13 Co1 120.32(19)
C8 C13 C12 119.3(2)
C12 C13 Co1 120.40(18)
C15 C14 N3 133.3(2)
C19 C14 N3 105.0(2)
C19 C14 C15 121.6(2)
C14 C15 HG 121.7
C16 C15 C14 116.5(2)
C16 C15 HG 121.7
C15 C16 HH 119.0
C15 C16 C17 121.9(3)
C17 C16 HH 119.0
C16 C17 HI 119.2
C18 C17 C16 121.5(3)
C18 C17 HI 119.2
C17 C18 HJ 121.7
C19 C18 C17 116.7(3)
C19 C18 HJ 121.7
C14 C19 N4 106.9(2)
C18 C19 N4 131.2(2)
C18 C19 C14 121.8(2)
N3 C20 Co1 113.37(17)
N4 C20 Co1 141.76(19)
N4 C20 N3 104.6(2)
C22 C21 N1 118.1(3)
C22 C21 C26 123.8(3)
C26 C21 N1 117.9(2)
C21 C22 C23 116.4(3)
C21 C22 C27 122.7(3)
C23 C22 C27 120.9(3)
C22 C23 HK 119.3
C24 C23 C22 121.3(3)
C24 C23 HK 119.3
C23 C24 HL 119.7
C23 C24 C25 120.6(3)
C25 C24 HL 119.7
C24 C25 HM 119.4
C24 C25 C26 121.2(3)
C26 C25 HM 119.4
C21 C26 C30 122.7(2)
C25 C26 C21 116.6(3)
C25 C26 C30 120.7(3)
C22 C27 HN 107.7
C22 C27 C28 113.0(3)
C22 C27 C29 110.4(3)
C28 C27 HN 107.7
C28 C27 C29 110.3(3)
C29 C27 HN 107.7
C27 C28 HO 109.5
C27 C28 HP 109.5
C27 C28 HQ 109.5
HO C28 HP 109.5
HO C28 HQ 109.5
HP C28 HQ 109.5
C27 C29 HR 109.5
C27 C29 HS 109.5
C27 C29 HT 109.5
HR C29 HS 109.5
HR C29 HT 109.5
HS C29 HT 109.5
C26 C30 HU 107.7
C26 C30 C32 110.9(2)
C31 C30 C26 113.9(2)
C31 C30 HU 107.7
C31 C30 C32 108.7(3)
C32 C30 HU 107.7
C30 C31 HV 109.5
C30 C31 HW 109.5
C30 C31 HX 109.5
HV C31 HW 109.5
HV C31 HX 109.5
HW C31 HX 109.5
C30 C32 HY 109.5
C30 C32 HZ 109.5
C30 C32 H0AA 109.5
HY C32 HZ 109.5
HY C32 H0AA 109.5
HZ C32 H0AA 109.5
C34 C33 N4 118.3(2)
C38 C33 N4 118.7(2)
C38 C33 C34 122.9(3)
C33 C34 C39 121.8(2)
C35 C34 C33 117.7(3)
C35 C34 C39 120.6(3)
C34 C35 H1AA 119.6
C36 C35 C34 120.9(3)
C36 C35 H1AA 119.6
C35 C36 H2AA 119.9
C37 C36 C35 120.2(3)
C37 C36 H2AA 119.9
C36 C37 H3AA 119.3
C36 C37 C38 121.5(3)
C38 C37 H3AA 119.3
C33 C38 C37 116.9(3)
C33 C38 C42 122.2(3)
C37 C38 C42 120.8(3)
C34 C39 H4AA 107.7
C34 C39 C41 110.7(3)
C40 C39 C34 113.1(3)
C40 C39 H4AA 107.7
C40 C39 C41 109.7(3)
C41 C39 H4AA 107.7
C39 C40 H5AA 109.5
C39 C40 H6AA 109.5
C39 C40 H7AA 109.5
H5AA C40 H6AA 109.5
H5AA C40 H7AA 109.5
H6AA C40 H7AA 109.5
C39 C41 H8AA 109.5
C39 C41 H9AA 109.5
C39 C41 H0BA 109.5
H8AA C41 H9AA 109.5
H8AA C41 H0BA 109.5
H9AA C41 H0BA 109.5
C38 C42 H1BA 108.1
C38 C42 C43 110.6(3)
C38 C42 C44 112.4(3)
C43 C42 H1BA 108.1
C44 C42 H1BA 108.1
C44 C42 C43 109.5(2)
C42 C43 H2BA 109.5
C42 C43 H3BA 109.5
C42 C43 H4BA 109.5
H2BA C43 H3BA 109.5
H2BA C43 H4BA 109.5
H3BA C43 H4BA 109.5
C42 C44 H5BA 109.5
C42 C44 H6BA 109.5
C42 C44 H7BA 109.5
H5BA C44 H6BA 109.5
H5BA C44 H7BA 109.5
H6BA C44 H7BA 109.5
N5 C45 H8BA 118.2
N5 C45 C46 123.7(3)
C46 C45 H8BA 118.2
C45 C46 H9BA 120.4
C47 C46 C45 119.2(3)
C47 C46 H9BA 120.4
C46 C47 H0CA 120.9
C46 C47 C48 118.3(3)
C48 C47 H0CA 120.9
C47 C48 H1CA 120.4
C47 C48 C49 119.3(3)
C49 C48 H1CA 120.4
N5 C49 C48 123.6(3)
N5 C49 H2CA 118.2
C48 C49 H2CA 118.2
C51 C50 H50 119.0
C51 C50 C55 122.0(14)
C55 C50 H50 119.0
C50 C51 H51 118.7
C50 C51 C52 122.6(13)
C52 C51 H51 118.7
C51 C52 H52 127.9
C53 C52 C51 104.3(15)
C53 C52 H52 127.9
C52 C53 H53 121.5
C52 C53 C54 117.0(17)
C54 C53 H53 121.5
C53 C54 H54 120.5
C55 C54 C53 119.0(15)
C55 C54 H54 120.5
C50 C55 C54 115.5(14)
C50 C55 H55 122.3
C54 C55 H55 122.3
C51A C50A H1 119.7
C51A C50A C55A 120.5(9)
C55A C50A H1 119.7
C50A C51A H2 121.8
C50A C51A C52A 116.4(10)
C52A C51A H2 121.8
C51A C52A H3 121.7
C53A C52A C51A 116.7(12)
C53A C52A H3 121.7
C52A C53A H4 122.3
C52A C53A C54A 115.3(12)
C54A C53A H4 122.3
C53A C54A H5 120.8
C55A C54A C53A 118.3(10)
C55A C54A H5 120.8
C50A C55A C54A 121.0(10)
C50A C55A H6 119.5
C54A C55A H6 119.5

loop_
_geom_bond_atom_site_label_1
_geom_bond_atom_site_label_2
_geom_bond_distance
Co1 Cl1 2.2787(6)
Co1 Cl2 2.3175(6)
Co1 N5 2.098(2)
Co1 C1 1.981(2)
Co1 C13 1.880(2)
Co1 C20 2.000(2)
N1 C1 1.358(3)
N1 C2 1.405(3)
N1 C21 1.444(3)
N2 C1 1.378(3)
N2 C7 1.395(3)
N2 C8 1.411(3)
N3 C12 1.416(3)
N3 C14 1.396(3)
N3 C20 1.373(3)
N4 C19 1.407(3)
N4 C20 1.359(3)
N4 C33 1.442(3)
N5 C45 1.352(3)
N5 C49 1.342(3)
C2 C3 1.393(4)
C2 C7 1.386(4)
C3 H 0.9500
C3 C4 1.391(4)
C4 HA 0.9500
C4 C5 1.389(5)
C5 HB 0.9500
C5 C6 1.394(4)
C6 HC 0.9500
C6 C7 1.392(4)
C8 C9 1.397(4)
C8 C13 1.380(3)
C9 HD 0.9500
C9 C10 1.396(4)
C10 HE 0.9500
C10 C11 1.395(4)
C11 HF 0.9500
C11 C12 1.388(4)
C12 C13 1.382(3)
C14 C15 1.391(4)
C14 C19 1.390(4)
C15 HG 0.9500
C15 C16 1.390(4)
C16 HH 0.9500
C16 C17 1.390(4)
C17 HI 0.9500
C17 C18 1.389(4)
C18 HJ 0.9500
C18 C19 1.389(4)
C21 C22 1.401(4)
C21 C26 1.405(4)
C22 C23 1.402(4)
C22 C27 1.512(5)
C23 HK 0.9500
C23 C24 1.380(5)
C24 HL 0.9500
C24 C25 1.381(5)
C25 HM 0.9500
C25 C26 1.397(4)
C26 C30 1.525(4)
C27 HN 1.0000
C27 C28 1.522(5)
C27 C29 1.536(4)
C28 HO 0.9800
C28 HP 0.9800
C28 HQ 0.9800
C29 HR 0.9800
C29 HS 0.9800
C29 HT 0.9800
C30 HU 1.0000
C30 C31 1.523(4)
C30 C32 1.534(4)
C31 HV 0.9800
C31 HW 0.9800
C31 HX 0.9800
C32 HY 0.9800
C32 HZ 0.9800
C32 H0AA 0.9800
C33 C34 1.404(4)
C33 C38 1.398(4)
C34 C35 1.391(4)
C34 C39 1.525(4)
C35 H1AA 0.9500
C35 C36 1.384(4)
C36 H2AA 0.9500
C36 C37 1.383(5)
C37 H3AA 0.9500
C37 C38 1.399(4)
C38 C42 1.512(4)
C39 H4AA 1.0000
C39 C40 1.523(4)
C39 C41 1.528(4)
C40 H5AA 0.9800
C40 H6AA 0.9800
C40 H7AA 0.9800
C41 H8AA 0.9800
C41 H9AA 0.9800
C41 H0BA 0.9800
C42 H1BA 1.0000
C42 C43 1.540(4)
C42 C44 1.530(4)
C43 H2BA 0.9800
C43 H3BA 0.9800
C43 H4BA 0.9800
C44 H5BA 0.9800
C44 H6BA 0.9800
C44 H7BA 0.9800
C45 H8BA 0.9500
C45 C46 1.393(4)
C46 H9BA 0.9500
C46 C47 1.370(4)
C47 H0CA 0.9500
C47 C48 1.384(4)
C48 H1CA 0.9500
C48 C49 1.390(4)
C49 H2CA 0.9500
C50 H50 0.9500
C50 C51 1.352(16)
C50 C55 1.370(16)
C51 H51 0.9500
C51 C52 1.505(15)
C52 H52 0.9500
C52 C53 1.409(15)
C53 H53 0.9500
C53 C54 1.441(16)
C54 H54 0.9500
C54 C55 1.416(14)
C55 H55 0.9500
C50A H1 0.9500
C50A C51A 1.367(13)
C50A C55A 1.367(12)
C51A H2 0.9500
C51A C52A 1.456(13)
C52A H3 0.9500
C52A C53A 1.381(13)
C53A H4 0.9500
C53A C54A 1.415(11)
C54A H5 0.9500
C54A C55A 1.402(13)
C55A H6 0.9500

loop_
_geom_torsion_atom_site_label_1
_geom_torsion_atom_site_label_2
_geom_torsion_atom_site_label_3
_geom_torsion_atom_site_label_4
_geom_torsion
Co1 N5 C45 C46 -178.1(2)
Co1 N5 C49 C48 176.0(2)
Cl1 Co1 N5 C45 26.51(19)
Cl1 Co1 N5 C49 -150.74(19)
Cl1 Co1 C1 N1 -87.4(3)
Cl1 Co1 C1 N2 93.61(17)
Cl1 Co1 C13 C8 -96.42(19)
Cl1 Co1 C13 C12 83.50(19)
Cl1 Co1 C20 N3 -82.99(16)
Cl1 Co1 C20 N4 90.1(3)
Cl2 Co1 N5 C45 -153.50(19)
Cl2 Co1 N5 C49 29.3(2)
Cl2 Co1 C1 N1 95.6(3)
Cl2 Co1 C1 N2 -83.37(17)
Cl2 Co1 C13 C8 83.56(19)
Cl2 Co1 C13 C12 -96.52(19)
Cl2 Co1 C20 N3 93.98(16)
Cl2 Co1 C20 N4 -92.9(3)
N1 C2 C3 C4 179.6(3)
N1 C2 C7 N2 1.5(3)
N1 C2 C7 C6 -178.9(2)
N1 C21 C22 C23 -178.4(2)
N1 C21 C22 C27 -1.9(4)
N1 C21 C26 C25 177.4(2)
N1 C21 C26 C30 -2.0(4)
N2 C8 C9 C10 175.8(2)
N2 C8 C13 Co1 4.5(3)
N2 C8 C13 C12 -175.4(2)
N3 C12 C13 Co1 0.8(3)
N3 C12 C13 C8 -179.3(2)
N3 C14 C15 C16 178.3(3)
N3 C14 C19 N4 -0.9(3)
N3 C14 C19 C18 -179.7(2)
N4 C33 C34 C35 175.7(2)
N4 C33 C34 C39 -3.7(4)
N4 C33 C38 C37 -177.0(2)
N4 C33 C38 C42 0.9(4)
N5 Co1 C1 N1 3.0(3)
N5 Co1 C1 N2 -175.93(17)
N5 Co1 C13 C8 -142(7)
N5 Co1 C13 C12 38(7)
N5 Co1 C20 N3 -172.82(17)
N5 Co1 C20 N4 0.3(3)
N5 C45 C46 C47 2.1(4)
C1 Co1 N5 C45 -64.6(2)
C1 Co1 N5 C49 118.1(2)
C1 Co1 C13 C8 -5.2(2)
C1 Co1 C13 C12 174.7(2)
C1 Co1 C20 N3 3.5(4)
C1 Co1 C20 N4 176.6(3)
C1 N1 C2 C3 177.7(3)
C1 N1 C2 C7 -1.6(3)
C1 N1 C21 C22 -93.9(3)
C1 N1 C21 C26 90.6(3)
C1 N2 C7 C2 -1.0(3)
C1 N2 C7 C6 179.5(3)
C1 N2 C8 C9 -178.1(2)
C1 N2 C8 C13 -0.3(3)
C2 N1 C1 Co1 -178.0(2)
C2 N1 C1 N2 1.0(3)
C2 N1 C21 C22 93.4(3)
C2 N1 C21 C26 -82.0(3)
C2 C3 C4 C5 -0.3(4)
C3 C2 C7 N2 -177.8(3)
C3 C2 C7 C6 1.7(4)
C3 C4 C5 C6 1.1(5)
C4 C5 C6 C7 -0.6(4)
C5 C6 C7 N2 178.6(3)
C5 C6 C7 C2 -0.8(4)
C7 N2 C1 Co1 179.34(16)
C7 N2 C1 N1 0.0(3)
C7 N2 C8 C9 -1.8(4)
C7 N2 C8 C13 176.0(2)
C7 C2 C3 C4 -1.1(4)
C8 N2 C1 Co1 -3.6(3)
C8 N2 C1 N1 177.1(2)
C8 N2 C7 C2 -177.4(2)
C8 N2 C7 C6 3.1(5)
C8 C9 C10 C11 -0.2(4)
C9 C8 C13 Co1 -177.47(19)
C9 C8 C13 C12 2.6(4)
C9 C10 C11 C12 1.4(4)
C10 C11 C12 N3 176.9(2)
C10 C11 C12 C13 -0.6(4)
C11 C12 C13 Co1 178.73(19)
C11 C12 C13 C8 -1.4(4)
C12 N3 C14 C15 6.6(5)
C12 N3 C14 C19 -176.1(2)
C12 N3 C20 Co1 -8.3(3)
C12 N3 C20 N4 176.1(2)
C13 Co1 N5 C45 72(7)
C13 Co1 N5 C49 -105(7)
C13 Co1 C1 N1 -176.5(3)
C13 Co1 C1 N2 4.58(17)
C13 Co1 C20 N3 6.67(17)
C13 Co1 C20 N4 179.8(3)
C13 C8 C9 C10 -1.8(4)
C14 N3 C12 C11 5.5(4)
C14 N3 C12 C13 -176.7(2)
C14 N3 C20 Co1 173.10(16)
C14 N3 C20 N4 -2.5(3)
C14 C15 C16 C17 0.1(4)
C15 C14 C19 N4 176.8(2)
C15 C14 C19 C18 -1.9(4)
C15 C16 C17 C18 -0.8(4)
C16 C17 C18 C19 0.2(4)
C17 C18 C19 N4 -177.3(3)
C17 C18 C19 C14 1.2(4)
C19 N4 C20 Co1 -171.6(2)
C19 N4 C20 N3 1.9(3)
C19 N4 C33 C34 -90.0(3)
C19 N4 C33 C38 85.2(3)
C19 C14 C15 C16 1.3(4)
C20 Co1 N5 C45 114.0(2)
C20 Co1 N5 C49 -63.2(2)
C20 Co1 C1 N1 -173.3(3)
C20 Co1 C1 N2 7.8(4)
C20 Co1 C13 C8 176.0(2)
C20 Co1 C13 C12 -4.13(19)
C20 N3 C12 C11 -172.7(2)
C20 N3 C12 C13 5.1(3)
C20 N3 C14 C15 -175.2(3)
C20 N3 C14 C19 2.2(3)
C20 N4 C19 C14 -0.6(3)
C20 N4 C19 C18 178.0(3)
C20 N4 C33 C34 86.3(3)
C20 N4 C33 C38 -98.5(3)
C21 N1 C1 Co1 8.7(5)
C21 N1 C1 N2 -172.3(2)
C21 N1 C2 C3 -8.5(4)
C21 N1 C2 C7 172.2(2)
C21 C22 C23 C24 1.6(5)
C21 C22 C27 C28 126.5(3)
C21 C22 C27 C29 -109.5(3)
C21 C26 C30 C31 -138.5(3)
C21 C26 C30 C32 98.4(3)
C22 C21 C26 C25 2.2(4)
C22 C21 C26 C30 -177.1(3)
C22 C23 C24 C25 1.0(5)
C23 C22 C27 C28 -57.1(4)
C23 C22 C27 C29 66.9(4)
C23 C24 C25 C26 -2.2(5)
C24 C25 C26 C21 0.6(4)
C24 C25 C26 C30 180.0(3)
C25 C26 C30 C31 42.2(4)
C25 C26 C30 C32 -80.9(3)
C26 C21 C22 C23 -3.3(4)
C26 C21 C22 C27 173.3(3)
C27 C22 C23 C24 -175.0(3)
C33 N4 C19 C14 176.2(2)
C33 N4 C19 C18 -5.1(4)
C33 N4 C20 Co1 11.8(4)
C33 N4 C20 N3 -174.7(2)
C33 C34 C35 C36 0.7(4)
C33 C34 C39 C40 -143.2(3)
C33 C34 C39 C41 93.3(3)
C33 C38 C42 C43 -109.0(3)
C33 C38 C42 C44 128.3(3)
C34 C33 C38 C37 -2.0(4)
C34 C33 C38 C42 175.9(2)
C34 C35 C36 C37 -0.7(5)
C35 C34 C39 C40 37.5(4)
C35 C34 C39 C41 -86.0(3)
C35 C36 C37 C38 -0.8(5)
C36 C37 C38 C33 2.0(4)
C36 C37 C38 C42 -175.9(3)
C37 C38 C42 C43 68.8(4)
C37 C38 C42 C44 -54.0(4)
C38 C33 C34 C35 0.7(4)
C38 C33 C34 C39 -178.7(2)
C39 C34 C35 C36 -179.9(3)
C45 N5 C49 C48 -1.4(4)
C45 C46 C47 C48 -1.2(4)
C46 C47 C48 C49 -0.8(4)
C47 C48 C49 N5 2.2(4)
C49 N5 C45 C46 -0.7(4)
C50 C51 C52 C53 38(3)
C51 C50 C55 C54 -4(3)
C51 C52 C53 C54 -50(3)
C52 C53 C54 C55 41(3)
C53 C54 C55 C50 -10(3)
C55 C50 C51 C52 -12(3)
C50A C51A C52A C53A -34(2)
C51A C50A C55A C54A 7(2)
C51A C52A C53A C54A 41(3)
C52A C53A C54A C55A -24(3)
C53A C54A C55A C50A 0(3)
C55A C50A C51A C52A 10(2)
